data_1524531
loop_
_publ_author_name
'Hayakawa, H.'
'Ono, S.'
'Sasaki, Y.'
'Kobayashi, A.'

_publ_section_title
;
 The crystal structure of cerium silicon triphosphide Ce Si P3
;
_journal_name_full 'Nippon Kagaku Kaishi (= J.Chem.Soc.Japan) (1947-)'
_journal_page_first 1214
_journal_page_last 1220
_journal_volume 9
_journal_year 1978
_chemical_formula_sum 'Ce P3 Si'
_chemical_name_systematic 'Ce Si P3'
_space_group_IT_number 33
_symmetry_space_group_name_Hall 'P -2ac -2n'
_symmetry_space_group_name_H-M 'P n 21 a'
_cell_angle_alpha 90
_cell_angle_beta 90
_cell_angle_gamma 90
_cell_formula_units_Z 8
_cell_length_a 5.861
_cell_length_b 5.712
_cell_length_c 25.295
_cell_volume 846.827
_citation_journal_id_ASTM NKAKB8
_cod_data_source_file Hayakawa_NKAKB8_1978_448.cif
_cod_data_source_block Ce1P3Si1
_cod_original_cell_volume 846.8268
_cod_original_sg_symbol_Hall 'P 2c -2n (-x,z,y)'
_cod_original_formula_sum 'Ce1 P3 Si1'
_cod_database_code 1524531

loop_
_symmetry_equiv_pos_as_xyz
x,y,z
-x,y+1/2,-z
-x+1/2,y+1/2,z+1/2
x+1/2,y,-z+1/2

loop_
_atom_site_label
_atom_site_type_symbol
_atom_site_fract_x
_atom_site_fract_y
_atom_site_fract_z
_atom_site_occupancy
_atom_site_U_iso_or_equiv
P2 P-2 0.0278 0.2544 0.12323 1 0.0
Ce1 Ce+3 0.0229 0.75 0.08869 1 0.0
P4 P-2 0.6877 0.5602 -0.00084 1 0.0
P6 P-2 0.9807 0.727 0.21112 1 0.0
P3 P-2 0.3153 0.4675 0.00344 1 0.0
Ce2 Ce+3 0.5241 0.2504 0.0978 1 0.0
Si1 Si+4 0.9449 0.3387 0.2053 1 0.0
Si2 Si+4 0.6153 0.8367 0.20863 1 0.0
P1 P-2 0.5159 0.7503 0.12701 1 0.0
P5 P-2 0.583 0.2252 0.21577 1 0.0
